data_4320544
loop_
_publ_author_name
'Jonathan Gagnon'
'Marc Drouin'
'Pierre D. Harvey'

_publ_section_title
;
 Upper-Rim Functionalization of Calix[4]arene by Chloro(isocyanide)gold(I)
 Groups: An Entry to Polymetallic Architecture
;
_journal_name_full 'Inorganic Chemistry'
_journal_page_first 6052
_journal_page_last 6056
_journal_paper_doi 10.1021/ic010640i
_journal_volume 40
_journal_year 2001
_chemical_formula_sum 'C49 H56 N4 O5'
_chemical_formula_weight 780.98
_chemical_name_systematic
;
tetra-isocyanocalix[4]arene
;
_space_group_IT_number 14
_symmetry_cell_setting monoclinic
_symmetry_space_group_name_Hall '-P 2ybc'
_symmetry_space_group_name_H-M 'P 1 21/c 1'
_atom_sites_solution_hydrogens geom
_atom_sites_solution_primary direct
_atom_sites_solution_secondary difmap
_cell_angle_alpha 90.00
_cell_angle_beta 95.589(10)
_cell_angle_gamma 90.00
_cell_formula_units_Z 4
_cell_length_a 14.9901(10)
_cell_length_b 14.4631(10)
_cell_length_c 21.1729(10)
_cell_measurement_temperature 293(2)
_cell_volume 4568.5(5)
_computing_cell_refinement TRUANG
_computing_data_collection NRCCAD
_computing_data_reduction 'DATRD2 in NRCVAX'
_computing_molecular_graphics ORTEP3
_computing_structure_refinement 'SHELXL-97 (Sheldrick, 1997)'
_computing_structure_solution 'SHELXS-97 (Sheldrick, 1990)'
_diffrn_ambient_temperature 293(2)
_diffrn_measured_fraction_theta_full 0.946
_diffrn_measured_fraction_theta_max 0.946
_diffrn_radiation_monochromator graphite
_diffrn_radiation_source 'fine-focus sealed tube'
_diffrn_radiation_type CuK\a
_diffrn_radiation_wavelength 1.54060
_diffrn_reflns_av_R_equivalents 0.0000
_diffrn_reflns_av_sigmaI/netI 0.0197
_diffrn_reflns_limit_h_max 17
_diffrn_reflns_limit_h_min -17
_diffrn_reflns_limit_k_max 16
_diffrn_reflns_limit_k_min 0
_diffrn_reflns_limit_l_max 24
_diffrn_reflns_limit_l_min 0
_diffrn_reflns_number 7363
_diffrn_reflns_theta_full 64.94
_diffrn_reflns_theta_max 64.94
_diffrn_reflns_theta_min 2.96
_diffrn_standards_decay_% >1
_diffrn_standards_interval_time 60
_exptl_absorpt_coefficient_mu 0.583
_exptl_absorpt_correction_T_max 0.8758
_exptl_absorpt_correction_T_min 0.7816
_exptl_absorpt_correction_type 'Psi scan measurements'
_exptl_crystal_density_diffrn 1.135
_exptl_crystal_density_method 'not measured'
_exptl_crystal_F_000 1672
_refine_diff_density_max 0.552
_refine_diff_density_min -0.439
_refine_diff_density_rms 0.074
_refine_ls_extinction_coef 0.0014(3)
_refine_ls_extinction_expression Fc^*^=kFc[1+0.001xFc^2^\l^3^/sin(2\q)]^-1/4^
_refine_ls_extinction_method SHELXL
_refine_ls_goodness_of_fit_ref 0.981
_refine_ls_hydrogen_treatment mixed
_refine_ls_matrix_type full
_refine_ls_number_parameters 515
_refine_ls_number_reflns 7363
_refine_ls_number_restraints 18
_refine_ls_restrained_S_all 0.982
_refine_ls_R_factor_all 0.0996
_refine_ls_R_factor_gt 0.0855
_refine_ls_shift/su_max 0.001
_refine_ls_shift/su_mean 0.000
_refine_ls_structure_factor_coef Fsqd
_refine_ls_weighting_details 'calc w=1/[\s^2^(Fo^2^)+(0.1986P)^2^+3.8958P] where P=(Fo^2^+2Fc^2^)/3'
_refine_ls_weighting_scheme calc
_refine_ls_wR_factor_gt 0.2575
_refine_ls_wR_factor_ref 0.2783
_reflns_number_gt 5920
_reflns_number_total 7363
_reflns_threshold_expression >2sigma(I)
_cod_data_source_file ic010640i.cif
_cod_data_source_block calix-4-arene
_cod_depositor_comments
;
The following automatic conversions were performed:

'_symmetry_cell_setting' value 'Monoclinic' changed to 'monoclinic'
according to the built-in table from CIF Core dictionary named
'cif_core.dic' version 2.4.1 from 2010-06-29.

Automatic conversion script
Id: cif_fix_values 1646 2011-03-28 12:23:43Z adriana 

The following automatic conversions were performed:

data name '_atom_site_symmetry_multiplicit' was replaced with
'_atom_site_symmetry_multiplicity' as specified in the replacement
file 'data/replacement-values/replacement_tags.lst'.

Automatic conversion script
Id: cif_correct_tags 9268 2022-04-12 08:56:07Z antanas 
;
_cod_original_sg_symbol_H-M 'P 21/c'
_cod_database_code 4320544

loop_
_symmetry_equiv_pos_as_xyz
'x, y, z'
'-x, y+1/2, -z+1/2'
'-x, -y, -z'
'x, -y-1/2, z-1/2'

loop_
_atom_site_label
_atom_site_type_symbol
_atom_site_fract_x
_atom_site_fract_y
_atom_site_fract_z
_atom_site_U_iso_or_equiv
_atom_site_adp_type
_atom_site_occupancy
_atom_site_symmetry_multiplicity
_atom_site_calc_flag
_atom_site_refinement_flags
_atom_site_disorder_assembly
_atom_site_disorder_group
C1 C 0.30955(19) 0.45983(19) 0.28443(16) 0.0409(7) Uani 1 1 d . . .
C2 C 0.28688(19) 0.4848(2) 0.22014(16) 0.0413(7) Uani 1 1 d . A .
C3 C 0.23554(19) 0.5654(2) 0.20557(16) 0.0421(7) Uani 1 1 d . . .
C4 C 0.2191(2) 0.6259(2) 0.25343(17) 0.0440(8) Uani 1 1 d . . .
H4 H 0.1889 0.6810 0.2438 0.053 Uiso 1 1 calc . . .
C5 C 0.2479(2) 0.6042(2) 0.31626(16) 0.0439(7) Uani 1 1 d . . .
C6 C 0.29188(19) 0.5199(2) 0.33133(16) 0.0433(7) Uani 1 1 d . . .
H6 H 0.3090 0.5050 0.3735 0.052 Uiso 1 1 calc . . .
C7 C 0.1918(2) 0.5770(2) 0.13789(16) 0.0436(7) Uani 1 1 d . . .
H7A H 0.2364 0.5701 0.1079 0.052 Uiso 1 1 calc . . .
H7B H 0.1656 0.6382 0.1326 0.052 Uiso 1 1 calc . . .
C8 C 0.11899(19) 0.50345(19) 0.12555(15) 0.0394(7) Uani 1 1 d . . .
C9 C 0.11741(18) 0.44344(19) 0.07408(14) 0.0350(6) Uani 1 1 d . . .
C10 C 0.05597(19) 0.37055(19) 0.06602(14) 0.0373(7) Uani 1 1 d . . .
C11 C -0.00628(19) 0.35941(19) 0.11068(14) 0.0368(7) Uani 1 1 d . . .
H11 H -0.0474 0.3111 0.1067 0.044 Uiso 1 1 calc . . .
C12 C -0.00617(19) 0.4202(2) 0.16031(14) 0.0384(7) Uani 1 1 d . . .
C13 C 0.0553(2) 0.4921(2) 0.16894(15) 0.0399(7) Uani 1 1 d . . .
H13 H 0.0541 0.5322 0.2032 0.048 Uiso 1 1 calc . . .
C14 C 0.0578(2) 0.3007(2) 0.01225(14) 0.0394(7) Uani 1 1 d . . .
H14A H 0.0049 0.3077 -0.0176 0.047 Uiso 1 1 calc . . .
H14B H 0.1103 0.3107 -0.0103 0.047 Uiso 1 1 calc . . .
C15 C 0.0604(2) 0.20425(19) 0.04110(14) 0.0392(7) Uani 1 1 d . . .
C16 C 0.13703(19) 0.17838(19) 0.08064(14) 0.0365(7) Uani 1 1 d . B .
C17 C 0.1367(2) 0.10010(19) 0.11978(15) 0.0402(7) Uani 1 1 d . . .
C18 C 0.0632(2) 0.04153(19) 0.11323(15) 0.0409(7) Uani 1 1 d . . .
H18 H 0.0629 -0.0125 0.1370 0.049 Uiso 1 1 calc . . .
C19 C -0.0104(2) 0.0642(2) 0.07068(15) 0.0417(7) Uani 1 1 d . . .
C20 C -0.01196(19) 0.1454(2) 0.03500(14) 0.0394(7) Uani 1 1 d . . .
H20 H -0.0619 0.1598 0.0071 0.047 Uiso 1 1 calc . . .
C21 C 0.2140(2) 0.08702(19) 0.17147(15) 0.0420(7) Uani 1 1 d . . .
H21A H 0.2107 0.0260 0.1901 0.050 Uiso 1 1 calc . . .
H21B H 0.2707 0.0921 0.1532 0.050 Uiso 1 1 calc . . .
C22 C 0.2086(2) 0.16065(19) 0.22253(14) 0.0398(7) Uani 1 1 d . . .
C23 C 0.28042(19) 0.22020(19) 0.24075(15) 0.0393(7) Uani 1 1 d . . .
C24 C 0.27298(19) 0.29155(19) 0.28429(15) 0.0394(7) Uani 1 1 d . . .
C25 C 0.1936(2) 0.30049(19) 0.31305(15) 0.0401(7) Uani 1 1 d . . .
H25 H 0.1878 0.3465 0.3430 0.048 Uiso 1 1 calc . . .
C26 C 0.1235(2) 0.2399(2) 0.29644(15) 0.0406(7) Uani 1 1 d . . .
C27 C 0.1296(2) 0.17199(19) 0.25150(15) 0.0403(7) Uani 1 1 d . . .
H27 H 0.0809 0.1335 0.2404 0.048 Uiso 1 1 calc . . .
C28 C 0.3472(2) 0.3631(2) 0.29870(16) 0.0453(8) Uani 1 1 d . . .
H28A H 0.3705 0.3590 0.3430 0.054 Uiso 1 1 calc . . .
H28B H 0.3959 0.3510 0.2729 0.054 Uiso 1 1 calc . . .
C29 C 0.3727(6) 0.4629(7) 0.1316(4) 0.077(3) Uiso 0.546(13) 1 d PD A 1
H29A H 0.3726 0.5300 0.1320 0.092 Uiso 0.55 1 calc P A 1
H29B H 0.3581 0.4423 0.0882 0.092 Uiso 0.55 1 calc P A 1
C30 C 0.4628(6) 0.4273(6) 0.1567(4) 0.073(3) Uiso 0.546(13) 1 d PD A 1
H30A H 0.4657 0.3604 0.1540 0.087 Uiso 0.55 1 calc P A 1
H30B H 0.4785 0.4464 0.2003 0.087 Uiso 0.55 1 calc P A 1
C31 C 0.5281(8) 0.4776(11) 0.1075(7) 0.102(4) Uiso 0.546(13) 1 d PD A 1
H31A H 0.5868 0.4507 0.1131 0.153 Uiso 0.55 1 calc P A 1
H31B H 0.5321 0.5426 0.1165 0.153 Uiso 0.55 1 calc P A 1
H31C H 0.5029 0.4686 0.0645 0.153 Uiso 0.55 1 calc P A 1
C29' C 0.3997(7) 0.4230(7) 0.1653(5) 0.076(3) Uiso 0.454(13) 1 d PD A 2
H29C H 0.4157 0.3613 0.1523 0.091 Uiso 0.45 1 calc P A 2
H29D H 0.4342 0.4369 0.2053 0.091 Uiso 0.45 1 calc P A 2
C30' C 0.4215(7) 0.4928(7) 0.1152(5) 0.072(3) Uiso 0.454(13) 1 d PD A 2
H30C H 0.4298 0.5546 0.1327 0.087 Uiso 0.45 1 calc P A 2
H30D H 0.3761 0.4940 0.0793 0.087 Uiso 0.45 1 calc P A 2
C31' C 0.5190(14) 0.446(2) 0.0960(13) 0.161(11) Uiso 0.454(13) 1 d PD A 2
H31D H 0.5528 0.4926 0.0762 0.242 Uiso 0.45 1 calc P A 2
H31E H 0.5063 0.3958 0.0672 0.242 Uiso 0.45 1 calc P A 2
H31F H 0.5531 0.4245 0.1338 0.242 Uiso 0.45 1 calc P A 2
C32 C 0.2174(3) 0.7174(3) 0.4047(2) 0.0664(11) Uani 1 1 d . . .
C33 C 0.1558(2) 0.5208(2) -0.01817(16) 0.0491(8) Uani 1 1 d . . .
H33A H 0.1494 0.5812 0.0007 0.059 Uiso 1 1 calc . . .
H33B H 0.0986 0.5038 -0.0406 0.059 Uiso 1 1 calc . . .
C34 C 0.2263(2) 0.5241(2) -0.06351(16) 0.0512(8) Uani 1 1 d . . .
H34A H 0.2846 0.5301 -0.0396 0.061 Uiso 1 1 calc . . .
H34B H 0.2168 0.5786 -0.0901 0.061 Uiso 1 1 calc . . .
C35 C 0.2267(3) 0.4398(3) -0.1054(2) 0.0741(12) Uani 1 1 d . . .
H35A H 0.2734 0.4457 -0.1331 0.111 Uiso 1 1 calc . . .
H35B H 0.1699 0.4345 -0.1303 0.111 Uiso 1 1 calc . . .
H35C H 0.2371 0.3857 -0.0795 0.111 Uiso 1 1 calc . . .
C36 C -0.1257(3) 0.3973(3) 0.2376(2) 0.0637(10) Uani 1 1 d . . .
C37 C 0.2823(7) 0.2054(7) 0.0628(6) 0.058(3) Uiso 0.385(11) 1 d PD B 1
H37A H 0.2795 0.1386 0.0587 0.070 Uiso 0.38 1 calc P B 1
H37B H 0.3346 0.2209 0.0915 0.070 Uiso 0.38 1 calc P B 1
C38 C 0.2905(7) 0.2481(7) -0.0010(5) 0.058(3) Uiso 0.385(11) 1 d PD B 1
H38A H 0.2892 0.3149 0.0025 0.069 Uiso 0.38 1 calc P B 1
H38B H 0.2403 0.2291 -0.0305 0.069 Uiso 0.38 1 calc P B 1
C39 C 0.3781(11) 0.2177(14) -0.0257(8) 0.102(5) Uiso 0.385(11) 1 d PD B 1
H39A H 0.3831 0.2454 -0.0664 0.153 Uiso 0.38 1 calc P B 1
H39B H 0.3787 0.1516 -0.0297 0.153 Uiso 0.38 1 calc P B 1
H39C H 0.4276 0.2370 0.0035 0.153 Uiso 0.38 1 calc P B 1
C37' C 0.2707(4) 0.2141(4) 0.0336(4) 0.0508(17) Uiso 0.615(11) 1 d PD B 2
H37C H 0.2944 0.1520 0.0397 0.061 Uiso 0.62 1 calc P B 2
H37D H 0.2356 0.2162 -0.0073 0.061 Uiso 0.62 1 calc P B 2
C38' C 0.3461(4) 0.2805(4) 0.0338(3) 0.0568(19) Uiso 0.615(11) 1 d PD B 2
H38C H 0.3814 0.2783 0.0747 0.068 Uiso 0.62 1 calc P B 2
H38D H 0.3225 0.3426 0.0278 0.068 Uiso 0.62 1 calc P B 2
C39' C 0.4055(6) 0.2589(7) -0.0178(4) 0.082(2) Uiso 0.615(11) 1 d PD B 2
H39D H 0.4524 0.3042 -0.0172 0.123 Uiso 0.62 1 calc P B 2
H39E H 0.3706 0.2601 -0.0582 0.123 Uiso 0.62 1 calc P B 2
H39F H 0.4314 0.1986 -0.0107 0.123 Uiso 0.62 1 calc P B 2
C40 C -0.1492(2) -0.0398(3) 0.05898(18) 0.0551(9) Uani 1 1 d . . .
C41 C 0.4246(2) 0.1510(2) 0.24669(19) 0.0591(10) Uani 1 1 d . . .
H41A H 0.4009 0.0888 0.2488 0.071 Uiso 1 1 calc . . .
H41B H 0.4386 0.1736 0.2897 0.071 Uiso 1 1 calc . . .
C42 C 0.5081(3) 0.1505(3) 0.2121(2) 0.0748(13) Uani 1 1 d . . .
H42A H 0.5293 0.2136 0.2091 0.090 Uiso 1 1 calc . . .
H42B H 0.5543 0.1156 0.2370 0.090 Uiso 1 1 calc . . .
C43 C 0.4952(3) 0.1108(5) 0.1478(3) 0.1062(19) Uani 1 1 d . . .
H43A H 0.5502 0.1147 0.1283 0.159 Uiso 1 1 calc . . .
H43B H 0.4493 0.1446 0.1228 0.159 Uiso 1 1 calc . . .
H43C H 0.4775 0.0472 0.1504 0.159 Uiso 1 1 calc . . .
C44 C -0.0204(3) 0.2541(3) 0.3528(2) 0.0607(9) Uani 1 1 d . . .
O1 O 0.30541(16) 0.42669(15) 0.17297(12) 0.0525(6) Uani 1 1 d . . .
O2 O 0.18120(14) 0.45337(13) 0.03102(10) 0.0418(5) Uani 1 1 d . . .
O3 O 0.20978(14) 0.23576(13) 0.08594(11) 0.0440(6) Uani 1 1 d . . .
O4 O 0.35927(13) 0.21064(14) 0.21249(11) 0.0460(6) Uani 1 1 d . . .
N1 N 0.23204(19) 0.66591(19) 0.36515(15) 0.0517(7) Uani 1 1 d . . .
N2 N -0.07054(19) 0.40931(18) 0.20381(13) 0.0463(7) Uani 1 1 d . . .
N3 N -0.08523(18) 0.00633(18) 0.06436(13) 0.0453(7) Uani 1 1 d . . .
N4 N 0.04426(18) 0.24835(18) 0.32714(13) 0.0466(7) Uani 1 1 d . . .
C45 C 0.3518(7) 0.8666(7) 0.2057(5) 0.086(3) Uiso 0.577(9) 1 d PD C 1
H45A H 0.3758 0.9058 0.2398 0.128 Uiso 0.58 1 calc P C 1
H45B H 0.3743 0.8049 0.2126 0.128 Uiso 0.58 1 calc P C 1
H45C H 0.2875 0.8660 0.2041 0.128 Uiso 0.58 1 calc P C 1
C46 C 0.3472(5) 0.8487(5) 0.0876(4) 0.063(2) Uiso 0.577(9) 1 d PD C 1
C47 C 0.3856(8) 0.9061(8) 0.0414(7) 0.091(3) Uiso 0.577(9) 1 d PD C 1
H47A H 0.3532 0.9634 0.0369 0.136 Uiso 0.58 1 calc P C 1
H47B H 0.3817 0.8746 0.0013 0.136 Uiso 0.58 1 calc P C 1
H47C H 0.4473 0.9183 0.0554 0.136 Uiso 0.58 1 calc P C 1
C48 C 0.3809(5) 0.7510(5) 0.1027(4) 0.063(2) Uiso 0.577(9) 1 d PD C 1
H48A H 0.3489 0.7254 0.1358 0.094 Uiso 0.58 1 calc P C 1
H48B H 0.4438 0.7528 0.1165 0.094 Uiso 0.58 1 calc P C 1
H48C H 0.3711 0.7133 0.0654 0.094 Uiso 0.58 1 calc P C 1
C49 C 0.2401(6) 0.8478(6) 0.0935(5) 0.069(3) Uiso 0.577(9) 1 d PD C 1
H49A H 0.2273 0.8068 0.1271 0.104 Uiso 0.58 1 calc P C 1
H49B H 0.2092 0.8269 0.0543 0.104 Uiso 0.58 1 calc P C 1
H49C H 0.2204 0.9091 0.1027 0.104 Uiso 0.58 1 calc P C 1
O5 O 0.3767(4) 0.8991(4) 0.1502(3) 0.079(2) Uiso 0.577(9) 1 d PD C 1
C45' C 0.3878(11) 0.9239(12) 0.0171(7) 0.100(5) Uiso 0.423(9) 1 d PD C 2
H45D H 0.4293 0.9698 0.0054 0.150 Uiso 0.42 1 calc P C 2
H45E H 0.3276 0.9452 0.0061 0.150 Uiso 0.42 1 calc P C 2
H45F H 0.3971 0.8674 -0.0052 0.150 Uiso 0.42 1 calc P C 2
C46' C 0.3423(6) 0.8432(6) 0.1108(5) 0.050(3) Uiso 0.423(9) 1 d PD C 2
C47' C 0.3617(12) 0.8445(15) 0.1775(8) 0.121(6) Uiso 0.423(9) 1 d PD C 2
H47D H 0.4238 0.8300 0.1883 0.182 Uiso 0.42 1 calc P C 2
H47E H 0.3251 0.7996 0.1963 0.182 Uiso 0.42 1 calc P C 2
H47F H 0.3492 0.9049 0.1934 0.182 Uiso 0.42 1 calc P C 2
C48' C 0.2506(6) 0.8614(7) 0.0730(5) 0.052(3) Uiso 0.423(9) 1 d PD C 2
H48D H 0.2568 0.8578 0.0284 0.078 Uiso 0.42 1 calc P C 2
H48E H 0.2298 0.9219 0.0831 0.078 Uiso 0.42 1 calc P C 2
H48F H 0.2082 0.8159 0.0841 0.078 Uiso 0.42 1 calc P C 2
C49' C 0.3718(8) 0.7483(8) 0.0713(7) 0.080(3) Uiso 0.423(9) 1 d PD C 2
H49D H 0.3599 0.7584 0.0265 0.120 Uiso 0.42 1 calc P C 2
H49E H 0.3377 0.6962 0.0835 0.120 Uiso 0.42 1 calc P C 2
H49F H 0.4345 0.7363 0.0815 0.120 Uiso 0.42 1 calc P C 2
O5' O 0.4008(6) 0.9086(6) 0.0804(5) 0.086(3) Uiso 0.423(9) 1 d PD C 2

loop_
_atom_site_aniso_label
_atom_site_aniso_U_11
_atom_site_aniso_U_22
_atom_site_aniso_U_33
_atom_site_aniso_U_23
_atom_site_aniso_U_13
_atom_site_aniso_U_12
C1 0.0319(14) 0.0272(14) 0.061(2) 0.0009(13) -0.0090(13) -0.0053(11)
C2 0.0342(14) 0.0281(14) 0.060(2) -0.0025(13) -0.0043(13) -0.0035(11)
C3 0.0338(14) 0.0292(14) 0.061(2) 0.0030(13) -0.0073(13) -0.0042(11)
C4 0.0380(15) 0.0269(14) 0.065(2) -0.0011(13) -0.0068(14) -0.0033(12)
C5 0.0371(15) 0.0302(15) 0.063(2) -0.0069(14) -0.0009(14) -0.0050(12)
C6 0.0356(15) 0.0344(15) 0.0573(19) 0.0010(13) -0.0084(13) -0.0090(12)
C7 0.0447(16) 0.0289(14) 0.0556(19) 0.0042(13) -0.0037(14) -0.0007(12)
C8 0.0371(15) 0.0261(13) 0.0518(18) 0.0042(12) -0.0113(13) 0.0043(11)
C9 0.0319(13) 0.0296(14) 0.0424(16) 0.0094(12) -0.0033(12) 0.0070(11)
C10 0.0401(15) 0.0253(13) 0.0429(16) 0.0039(11) -0.0136(12) 0.0082(11)
C11 0.0367(14) 0.0292(14) 0.0418(16) 0.0039(12) -0.0092(12) 0.0021(11)
C12 0.0375(15) 0.0315(14) 0.0440(16) 0.0027(12) -0.0063(13) 0.0054(11)
C13 0.0416(15) 0.0294(14) 0.0468(17) -0.0035(12) -0.0064(13) 0.0047(12)
C14 0.0436(16) 0.0346(15) 0.0377(15) 0.0016(12) -0.0074(12) 0.0039(12)
C15 0.0434(16) 0.0267(14) 0.0447(17) -0.0051(12) -0.0104(13) 0.0045(12)
C16 0.0360(14) 0.0273(13) 0.0444(16) -0.0071(12) -0.0062(12) 0.0044(11)
C17 0.0436(16) 0.0264(14) 0.0475(17) -0.0047(12) -0.0108(13) 0.0079(12)
C18 0.0450(16) 0.0279(14) 0.0485(18) -0.0038(12) -0.0015(13) 0.0036(12)
C19 0.0403(15) 0.0316(15) 0.0515(18) -0.0097(13) -0.0038(13) 0.0009(12)
C20 0.0373(15) 0.0376(15) 0.0415(16) -0.0054(12) -0.0057(12) 0.0053(12)
C21 0.0439(16) 0.0263(14) 0.0522(18) 0.0004(12) -0.0130(14) 0.0063(12)
C22 0.0444(16) 0.0252(13) 0.0456(17) 0.0043(12) -0.0161(13) 0.0056(12)
C23 0.0370(15) 0.0283(14) 0.0493(17) 0.0077(12) -0.0123(12) 0.0056(11)
C24 0.0374(15) 0.0273(14) 0.0502(17) 0.0064(12) -0.0120(13) 0.0001(11)
C25 0.0446(16) 0.0276(14) 0.0459(17) 0.0027(12) -0.0066(13) 0.0006(12)
C26 0.0391(15) 0.0319(14) 0.0484(17) 0.0074(13) -0.0077(13) -0.0013(12)
C27 0.0425(16) 0.0283(14) 0.0473(17) 0.0036(12) -0.0108(13) -0.0042(12)
C28 0.0373(15) 0.0326(15) 0.062(2) -0.0001(14) -0.0148(14) -0.0005(12)
C32 0.076(3) 0.043(2) 0.079(3) -0.008(2) 0.002(2) 0.0025(18)
C33 0.0575(19) 0.0352(16) 0.0520(19) 0.0132(14) -0.0085(15) 0.0061(14)
C34 0.059(2) 0.0437(18) 0.0495(19) 0.0086(14) -0.0032(15) -0.0050(15)
C35 0.091(3) 0.063(2) 0.068(3) -0.003(2) 0.005(2) -0.008(2)
C36 0.070(2) 0.059(2) 0.062(2) -0.0031(19) 0.001(2) -0.0056(19)
C40 0.052(2) 0.0470(19) 0.066(2) -0.0109(17) 0.0039(16) -0.0050(16)
C41 0.0474(19) 0.0470(19) 0.077(2) 0.0005(17) -0.0244(17) 0.0210(15)
C42 0.045(2) 0.069(3) 0.105(3) -0.007(2) -0.022(2) 0.0245(18)
C43 0.064(3) 0.124(5) 0.125(5) -0.015(4) -0.018(3) 0.037(3)
C44 0.052(2) 0.060(2) 0.068(2) 0.0001(19) -0.0024(18) -0.0058(17)
O1 0.0556(13) 0.0358(12) 0.0629(14) -0.0028(10) -0.0098(11) 0.0071(10)
O2 0.0430(11) 0.0307(10) 0.0492(12) 0.0103(9) -0.0081(9) 0.0075(8)
O3 0.0412(11) 0.0283(10) 0.0589(13) -0.0017(9) -0.0138(9) -0.0009(8)
O4 0.0353(11) 0.0372(11) 0.0618(14) 0.0019(10) -0.0144(9) 0.0119(9)
N1 0.0511(16) 0.0340(14) 0.0682(19) -0.0059(14) -0.0033(14) -0.0020(12)
N2 0.0487(15) 0.0373(14) 0.0507(16) -0.0031(12) -0.0059(13) -0.0025(11)
N3 0.0452(15) 0.0360(13) 0.0536(16) -0.0072(12) -0.0005(12) -0.0019(12)
N4 0.0442(15) 0.0376(14) 0.0555(17) 0.0022(12) -0.0086(13) -0.0045(11)

loop_
_atom_type_symbol
_atom_type_description
_atom_type_scat_dispersion_real
_atom_type_scat_dispersion_imag
_atom_type_scat_source
C C 0.0181 0.0091 'International Tables Vol C Tables 4.2.6.8 and 6.1.1.4'
H H 0.0000 0.0000 'International Tables Vol C Tables 4.2.6.8 and 6.1.1.4'
O O 0.0492 0.0322 'International Tables Vol C Tables 4.2.6.8 and 6.1.1.4'
N N 0.0311 0.0180 'International Tables Vol C Tables 4.2.6.8 and 6.1.1.4'

loop_
_geom_angle_atom_site_label_1
_geom_angle_atom_site_label_2
_geom_angle_atom_site_label_3
_geom_angle
_geom_angle_site_symmetry_1
_geom_angle_site_symmetry_3
_geom_angle_publ_flag
C6 C1 C2 119.4(3) . . ?
C6 C1 C28 122.2(3) . . ?
C2 C1 C28 118.2(3) . . ?
O1 C2 C3 119.8(3) . . ?
O1 C2 C1 120.2(3) . . ?
C3 C2 C1 119.6(3) . . ?
C4 C3 C2 119.7(3) . . ?
C4 C3 C7 121.9(3) . . ?
C2 C3 C7 118.1(3) . . ?
C3 C4 C5 119.9(3) . . ?
C3 C4 H4 120.1 . . ?
C5 C4 H4 120.1 . . ?
C4 C5 N1 120.1(3) . . ?
C4 C5 C6 120.4(3) . . ?
N1 C5 C6 119.5(3) . . ?
C1 C6 C5 120.4(3) . . ?
C1 C6 H6 119.8 . . ?
C5 C6 H6 119.8 . . ?
C3 C7 C8 108.5(2) . . ?
C3 C7 H7A 110.0 . . ?
C8 C7 H7A 110.0 . . ?
C3 C7 H7B 110.0 . . ?
C8 C7 H7B 110.0 . . ?
H7A C7 H7B 108.4 . . ?
C9 C8 C13 118.8(3) . . ?
C9 C8 C7 121.7(3) . . ?
C13 C8 C7 119.4(3) . . ?
O2 C9 C8 119.2(2) . . ?
O2 C9 C10 118.9(3) . . ?
C8 C9 C10 121.8(3) . . ?
C9 C10 C11 118.6(3) . . ?
C9 C10 C14 122.1(3) . . ?
C11 C10 C14 119.3(3) . . ?
C12 C11 C10 119.5(3) . . ?
C12 C11 H11 120.2 . . ?
C10 C11 H11 120.2 . . ?
C11 C12 C13 122.2(3) . . ?
C11 C12 N2 118.7(3) . . ?
C13 C12 N2 119.1(3) . . ?
C12 C13 C8 119.2(3) . . ?
C12 C13 H13 120.4 . . ?
C8 C13 H13 120.4 . . ?
C15 C14 C10 108.0(2) . . ?
C15 C14 H14A 110.1 . . ?
C10 C14 H14A 110.1 . . ?
C15 C14 H14B 110.1 . . ?
C10 C14 H14B 110.1 . . ?
H14A C14 H14B 108.4 . . ?
C20 C15 C16 118.9(3) . . ?
C20 C15 C14 122.7(3) . . ?
C16 C15 C14 118.1(3) . . ?
O3 C16 C17 119.4(2) . . ?
O3 C16 C15 119.1(3) . . ?
C17 C16 C15 121.1(3) . . ?
C18 C17 C16 118.9(3) . . ?
C18 C17 C21 122.5(3) . . ?
C16 C17 C21 118.5(3) . . ?
C17 C18 C19 119.5(3) . . ?
C17 C18 H18 120.2 . . ?
C19 C18 H18 120.2 . . ?
C18 C19 N3 119.9(3) . . ?
C18 C19 C20 121.2(3) . . ?
N3 C19 C20 118.8(3) . . ?
C15 C20 C19 119.9(3) . . ?
C15 C20 H20 120.0 . . ?
C19 C20 H20 120.0 . . ?
C22 C21 C17 109.4(2) . . ?
C22 C21 H21A 109.8 . . ?
C17 C21 H21A 109.8 . . ?
C22 C21 H21B 109.8 . . ?
C17 C21 H21B 109.8 . . ?
H21A C21 H21B 108.2 . . ?
C27 C22 C23 117.9(3) . . ?
C27 C22 C21 120.0(3) . . ?
C23 C22 C21 122.1(3) . . ?
O4 C23 C24 119.1(3) . . ?
O4 C23 C22 119.0(3) . . ?
C24 C23 C22 121.8(3) . . ?
C25 C24 C23 118.9(3) . . ?
C25 C24 C28 119.0(3) . . ?
C23 C24 C28 122.0(3) . . ?
C26 C25 C24 119.2(3) . . ?
C26 C25 H25 120.4 . . ?
C24 C25 H25 120.4 . . ?
C27 C26 C25 121.8(3) . . ?
C27 C26 N4 119.7(3) . . ?
C25 C26 N4 118.6(3) . . ?
C26 C27 C22 120.3(3) . . ?
C26 C27 H27 119.9 . . ?
C22 C27 H27 119.9 . . ?
C1 C28 C24 109.5(2) . . ?
C1 C28 H28A 109.8 . . ?
C24 C28 H28A 109.8 . . ?
C1 C28 H28B 109.8 . . ?
C24 C28 H28B 109.8 . . ?
H28A C28 H28B 108.2 . . ?
O1 C29 C30 108.0(7) . . ?
O1 C29 H29A 110.1 . . ?
C30 C29 H29A 110.1 . . ?
O1 C29 H29B 110.1 . . ?
C30 C29 H29B 110.1 . . ?
H29A C29 H29B 108.4 . . ?
C29 C30 C31 101.1(8) . . ?
C29 C30 H30A 111.6 . . ?
C31 C30 H30A 111.6 . . ?
C29 C30 H30B 111.6 . . ?
C31 C30 H30B 111.6 . . ?
H30A C30 H30B 109.4 . . ?
C30 C31 H31A 109.5 . . ?
C30 C31 H31B 109.5 . . ?
H31A C31 H31B 109.5 . . ?
C30 C31 H31C 109.5 . . ?
H31A C31 H31C 109.5 . . ?
H31B C31 H31C 109.5 . . ?
O1 C29' C30' 109.5(8) . . ?
O1 C29' H29C 109.8 . . ?
C30' C29' H29C 109.8 . . ?
O1 C29' H29D 109.8 . . ?
C30' C29' H29D 109.8 . . ?
H29C C29' H29D 108.2 . . ?
C29' C30' C31' 98.8(11) . . ?
C29' C30' H30C 112.0 . . ?
C31' C30' H30C 112.0 . . ?
C29' C30' H30D 112.0 . . ?
C31' C30' H30D 112.0 . . ?
H30C C30' H30D 109.7 . . ?
C30' C31' H31D 109.5 . . ?
C30' C31' H31E 109.5 . . ?
H31D C31' H31E 109.5 . . ?
C30' C31' H31F 109.5 . . ?
H31D C31' H31F 109.5 . . ?
H31E C31' H31F 109.5 . . ?
O2 C33 C34 109.2(3) . . ?
O2 C33 H33A 109.8 . . ?
C34 C33 H33A 109.8 . . ?
O2 C33 H33B 109.8 . . ?
C34 C33 H33B 109.8 . . ?
H33A C33 H33B 108.3 . . ?
C33 C34 C35 113.3(3) . . ?
C33 C34 H34A 108.9 . . ?
C35 C34 H34A 108.9 . . ?
C33 C34 H34B 108.9 . . ?
C35 C34 H34B 108.9 . . ?
H34A C34 H34B 107.7 . . ?
C34 C35 H35A 109.5 . . ?
C34 C35 H35B 109.5 . . ?
H35A C35 H35B 109.5 . . ?
C34 C35 H35C 109.5 . . ?
H35A C35 H35C 109.5 . . ?
H35B C35 H35C 109.5 . . ?
O3 C37 C38 110.0(9) . . ?
O3 C37 H37A 109.7 . . ?
C38 C37 H37A 109.7 . . ?
O3 C37 H37B 109.7 . . ?
C38 C37 H37B 109.7 . . ?
H37A C37 H37B 108.2 . . ?
C37 C38 C39 109.8(10) . . ?
C37 C38 H38A 109.7 . . ?
C39 C38 H38A 109.7 . . ?
C37 C38 H38B 109.7 . . ?
C39 C38 H38B 109.7 . . ?
H38A C38 H38B 108.2 . . ?
C38 C39 H39A 109.5 . . ?
C38 C39 H39B 109.5 . . ?
H39A C39 H39B 109.5 . . ?
C38 C39 H39C 109.5 . . ?
H39A C39 H39C 109.5 . . ?
H39B C39 H39C 109.5 . . ?
C38' C37' O3 111.9(5) . . ?
C38' C37' H37C 109.2 . . ?
O3 C37' H37C 109.2 . . ?
C38' C37' H37D 109.2 . . ?
O3 C37' H37D 109.2 . . ?
H37C C37' H37D 107.9 . . ?
C37' C38' C39' 111.6(6) . . ?
C37' C38' H38C 109.3 . . ?
C39' C38' H38C 109.3 . . ?
C37' C38' H38D 109.3 . . ?
C39' C38' H38D 109.3 . . ?
H38C C38' H38D 108.0 . . ?
C38' C39' H39D 109.5 . . ?
C38' C39' H39E 109.5 . . ?
H39D C39' H39E 109.5 . . ?
C38' C39' H39F 109.5 . . ?
H39D C39' H39F 109.5 . . ?
H39E C39' H39F 109.5 . . ?
O4 C41 C42 108.2(3) . . ?
O4 C41 H41A 110.1 . . ?
C42 C41 H41A 110.1 . . ?
O4 C41 H41B 110.1 . . ?
C42 C41 H41B 110.1 . . ?
H41A C41 H41B 108.4 . . ?
C43 C42 C41 114.2(4) . . ?
C43 C42 H42A 108.7 . . ?
C41 C42 H42A 108.7 . . ?
C43 C42 H42B 108.7 . . ?
C41 C42 H42B 108.7 . . ?
H42A C42 H42B 107.6 . . ?
C42 C43 H43A 109.5 . . ?
C42 C43 H43B 109.5 . . ?
H43A C43 H43B 109.5 . . ?
C42 C43 H43C 109.5 . . ?
H43A C43 H43C 109.5 . . ?
H43B C43 H43C 109.5 . . ?
C2 O1 C29' 112.4(5) . . ?
C2 O1 C29 114.4(4) . . ?
C29' O1 C29 38.8(5) . . ?
C9 O2 C33 113.0(2) . . ?
C37 O3 C16 116.7(5) . . ?
C37 O3 C37' 24.3(5) . . ?
C16 O3 C37' 110.0(3) . . ?
C23 O4 C41 114.1(3) . . ?
C32 N1 C5 178.6(4) . . ?
C36 N2 C12 176.7(3) . . ?
C40 N3 C19 178.1(3) . . ?
C44 N4 C26 179.0(3) . . ?
O5 C45 H45A 109.5 . . ?
O5 C45 H45B 109.5 . . ?
H45A C45 H45B 109.5 . . ?
O5 C45 H45C 109.5 . . ?
H45A C45 H45C 109.5 . . ?
H45B C45 H45C 109.5 . . ?
C47 C46 C48 122.0(8) . . ?
C47 C46 O5 102.2(7) . . ?
C48 C46 O5 101.3(6) . . ?
C47 C46 C49 121.3(8) . . ?
C48 C46 C49 106.6(6) . . ?
O5 C46 C49 98.1(6) . . ?
C46 C47 H47A 109.5 . . ?
C46 C47 H47B 109.5 . . ?
H47A C47 H47B 109.5 . . ?
C46 C47 H47C 109.5 . . ?
H47A C47 H47C 109.5 . . ?
H47B C47 H47C 109.5 . . ?
C46 C48 H48A 109.5 . . ?
C46 C48 H48B 109.5 . . ?
H48A C48 H48B 109.5 . . ?
C46 C48 H48C 109.5 . . ?
H48A C48 H48C 109.5 . . ?
H48B C48 H48C 109.5 . . ?
C46 C49 H49A 109.5 . . ?
C46 C49 H49B 109.5 . . ?
H49A C49 H49B 109.5 . . ?
C46 C49 H49C 109.5 . . ?
H49A C49 H49C 109.5 . . ?
H49B C49 H49C 109.5 . . ?
C45 O5 C46 120.3(7) . . ?
O5' C45' H45D 109.5 . . ?
O5' C45' H45E 109.5 . . ?
H45D C45' H45E 109.5 . . ?
O5' C45' H45F 109.5 . . ?
H45D C45' H45F 109.5 . . ?
H45E C45' H45F 109.5 . . ?
C47' C46' O5' 110.7(10) . . ?
C47' C46' C48' 126.9(11) . . ?
O5' C46' C48' 101.6(8) . . ?
C47' C46' C49' 117.9(11) . . ?
O5' C46' C49' 96.3(7) . . ?
C48' C46' C49' 98.3(7) . . ?
C46' C47' H47D 109.5 . . ?
C46' C47' H47E 109.5 . . ?
H47D C47' H47E 109.5 . . ?
C46' C47' H47F 109.5 . . ?
H47D C47' H47F 109.5 . . ?
H47E C47' H47F 109.5 . . ?
C46' C48' H48D 109.5 . . ?
C46' C48' H48E 109.5 . . ?
H48D C48' H48E 109.5 . . ?
C46' C48' H48F 109.5 . . ?
H48D C48' H48F 109.5 . . ?
H48E C48' H48F 109.5 . . ?
C46' C49' H49D 109.5 . . ?
C46' C49' H49E 109.5 . . ?
H49D C49' H49E 109.5 . . ?
C46' C49' H49F 109.5 . . ?
H49D C49' H49F 109.5 . . ?
H49E C49' H49F 109.5 . . ?
C45' O5' C46' 120.0(11) . . ?

loop_
_geom_bond_atom_site_label_1
_geom_bond_atom_site_label_2
_geom_bond_distance
_geom_bond_site_symmetry_2
_geom_bond_publ_flag
C1 C6 1.365(5) . ?
C1 C2 1.417(5) . ?
C1 C28 1.527(4) . ?
C2 O1 1.355(4) . ?
C2 C3 1.414(4) . ?
C3 C4 1.379(5) . ?
C3 C7 1.526(5) . ?
C4 C5 1.394(5) . ?
C4 H4 0.9300 . ?
C5 N1 1.405(4) . ?
C5 C6 1.408(4) . ?
C6 H6 0.9300 . ?
C7 C8 1.528(4) . ?
C7 H7A 0.9700 . ?
C7 H7B 0.9700 . ?
C8 C9 1.392(4) . ?
C8 C13 1.398(5) . ?
C9 O2 1.391(4) . ?
C9 C10 1.399(4) . ?
C10 C11 1.401(4) . ?
C10 C14 1.524(4) . ?
C11 C12 1.370(4) . ?
C11 H11 0.9300 . ?
C12 C13 1.390(4) . ?
C12 N2 1.406(4) . ?
C13 H13 0.9300 . ?
C14 C15 1.522(4) . ?
C14 H14A 0.9700 . ?
C14 H14B 0.9700 . ?
C15 C20 1.374(4) . ?
C15 C16 1.405(4) . ?
C16 O3 1.366(3) . ?
C16 C17 1.403(4) . ?
C17 C18 1.386(4) . ?
C17 C21 1.527(4) . ?
C18 C19 1.394(4) . ?
C18 H18 0.9300 . ?
C19 N3 1.395(4) . ?
C19 C20 1.396(4) . ?
C20 H20 0.9300 . ?
C21 C22 1.525(4) . ?
C21 H21A 0.9700 . ?
C21 H21B 0.9700 . ?
C22 C27 1.395(5) . ?
C22 C23 1.403(4) . ?
C23 O4 1.383(4) . ?
C23 C24 1.395(4) . ?
C24 C25 1.394(4) . ?
C24 C28 1.528(4) . ?
C25 C26 1.387(4) . ?
C25 H25 0.9300 . ?
C26 C27 1.376(4) . ?
C26 N4 1.414(4) . ?
C27 H27 0.9300 . ?
C28 H28A 0.9700 . ?
C28 H28B 0.9700 . ?
C29 O1 1.494(10) . ?
C29 C30 1.494(11) . ?
C29 H29A 0.9700 . ?
C29 H29B 0.9700 . ?
C30 C31 1.664(13) . ?
C30 H30A 0.9700 . ?
C30 H30B 0.9700 . ?
C31 H31A 0.9600 . ?
C31 H31B 0.9600 . ?
C31 H31C 0.9600 . ?
C29' O1 1.440(11) . ?
C29' C30' 1.522(12) . ?
C29' H29C 0.9700 . ?
C29' H29D 0.9700 . ?
C30' C31' 1.693(17) . ?
C30' H30C 0.9700 . ?
C30' H30D 0.9700 . ?
C31' H31D 0.9600 . ?
C31' H31E 0.9600 . ?
C31' H31F 0.9600 . ?
C32 N1 1.157(5) . ?
C33 O2 1.450(3) . ?
C33 C34 1.497(5) . ?
C33 H33A 0.9700 . ?
C33 H33B 0.9700 . ?
C34 C35 1.508(6) . ?
C34 H34A 0.9700 . ?
C34 H34B 0.9700 . ?
C35 H35A 0.9600 . ?
C35 H35B 0.9600 . ?
C35 H35C 0.9600 . ?
C36 N2 1.158(5) . ?
C37 O3 1.311(10) . ?
C37 C38 1.500(13) . ?
C37 H37A 0.9700 . ?
C37 H37B 0.9700 . ?
C38 C39 1.524(14) . ?
C38 H38A 0.9700 . ?
C38 H38B 0.9700 . ?
C39 H39A 0.9600 . ?
C39 H39B 0.9600 . ?
C39 H39C 0.9600 . ?
C37' C38' 1.483(8) . ?
C37' O3 1.535(7) . ?
C37' H37C 0.9700 . ?
C37' H37D 0.9700 . ?
C38' C39' 1.509(9) . ?
C38' H38C 0.9700 . ?
C38' H38D 0.9700 . ?
C39' H39D 0.9600 . ?
C39' H39E 0.9600 . ?
C39' H39F 0.9600 . ?
C40 N3 1.165(4) . ?
C41 O4 1.446(4) . ?
C41 C42 1.510(6) . ?
C41 H41A 0.9700 . ?
C41 H41B 0.9700 . ?
C42 C43 1.472(8) . ?
C42 H42A 0.9700 . ?
C42 H42B 0.9700 . ?
C43 H43A 0.9600 . ?
C43 H43B 0.9600 . ?
C43 H43C 0.9600 . ?
C44 N4 1.160(5) . ?
C45 O5 1.351(12) . ?
C45 H45A 0.9600 . ?
C45 H45B 0.9600 . ?
C45 H45C 0.9600 . ?
C46 C47 1.443(14) . ?
C46 C48 1.524(10) . ?
C46 O5 1.540(9) . ?
C46 C49 1.623(11) . ?
C47 H47A 0.9600 . ?
C47 H47B 0.9600 . ?
C47 H47C 0.9600 . ?
C48 H48A 0.9600 . ?
C48 H48B 0.9600 . ?
C48 H48C 0.9600 . ?
C49 H49A 0.9600 . ?
C49 H49B 0.9600 . ?
C49 H49C 0.9600 . ?
C45' O5' 1.355(15) . ?
C45' H45D 0.9600 . ?
C45' H45E 0.9600 . ?
C45' H45F 0.9600 . ?
C46' C47' 1.414(16) . ?
C46' O5' 1.479(11) . ?
C46' C48' 1.545(12) . ?
C46' C49' 1.688(13) . ?
C47' H47D 0.9600 . ?
C47' H47E 0.9600 . ?
C47' H47F 0.9600 . ?
C48' H48D 0.9600 . ?
C48' H48E 0.9600 . ?
C48' H48F 0.9600 . ?
C49' H49D 0.9600 . ?
C49' H49E 0.9600 . ?
C49' H49F 0.9600 . ?

loop_
_geom_torsion_atom_site_label_1
_geom_torsion_atom_site_label_2
_geom_torsion_atom_site_label_3
_geom_torsion_atom_site_label_4
_geom_torsion
_geom_torsion_site_symmetry_1
_geom_torsion_site_symmetry_2
_geom_torsion_site_symmetry_3
_geom_torsion_site_symmetry_4
_geom_torsion_publ_flag
C6 C1 C2 O1 178.8(3) . . . . ?
C28 C1 C2 O1 -5.4(4) . . . . ?
C6 C1 C2 C3 -8.6(4) . . . . ?
C28 C1 C2 C3 167.2(3) . . . . ?
O1 C2 C3 C4 -178.0(3) . . . . ?
C1 C2 C3 C4 9.4(4) . . . . ?
O1 C2 C3 C7 8.3(4) . . . . ?
C1 C2 C3 C7 -164.3(3) . . . . ?
C2 C3 C4 C5 -4.4(4) . . . . ?
C7 C3 C4 C5 169.1(3) . . . . ?
C3 C4 C5 N1 179.5(3) . . . . ?
C3 C4 C5 C6 -1.5(4) . . . . ?
C2 C1 C6 C5 2.8(4) . . . . ?
C28 C1 C6 C5 -172.8(3) . . . . ?
C4 C5 C6 C1 2.3(4) . . . . ?
N1 C5 C6 C1 -178.7(3) . . . . ?
C4 C3 C7 C8 -106.2(3) . . . . ?
C2 C3 C7 C8 67.4(4) . . . . ?
C3 C7 C8 C9 -125.8(3) . . . . ?
C3 C7 C8 C13 50.3(3) . . . . ?
C13 C8 C9 O2 -179.2(2) . . . . ?
C7 C8 C9 O2 -3.1(4) . . . . ?
C13 C8 C9 C10 -2.3(4) . . . . ?
C7 C8 C9 C10 173.9(2) . . . . ?
O2 C9 C10 C11 178.1(2) . . . . ?
C8 C9 C10 C11 1.1(4) . . . . ?
O2 C9 C10 C14 1.1(4) . . . . ?
C8 C9 C10 C14 -175.8(2) . . . . ?
C9 C10 C11 C12 0.7(4) . . . . ?
C14 C10 C11 C12 177.8(2) . . . . ?
C10 C11 C12 C13 -1.5(4) . . . . ?
C10 C11 C12 N2 178.5(2) . . . . ?
C11 C12 C13 C8 0.3(4) . . . . ?
N2 C12 C13 C8 -179.6(3) . . . . ?
C9 C8 C13 C12 1.5(4) . . . . ?
C7 C8 C13 C12 -174.7(3) . . . . ?
C9 C10 C14 C15 127.2(3) . . . . ?
C11 C10 C14 C15 -49.8(3) . . . . ?
C10 C14 C15 C20 107.6(3) . . . . ?
C10 C14 C15 C16 -66.0(3) . . . . ?
C20 C15 C16 O3 178.8(3) . . . . ?
C14 C15 C16 O3 -7.4(4) . . . . ?
C20 C15 C16 C17 -8.2(4) . . . . ?
C14 C15 C16 C17 165.7(3) . . . . ?
O3 C16 C17 C18 -178.9(3) . . . . ?
C15 C16 C17 C18 8.0(4) . . . . ?
O3 C16 C17 C21 5.9(4) . . . . ?
C15 C16 C17 C21 -167.2(3) . . . . ?
C16 C17 C18 C19 -3.5(4) . . . . ?
C21 C17 C18 C19 171.5(3) . . . . ?
C17 C18 C19 N3 -179.2(3) . . . . ?
C17 C18 C19 C20 -0.8(5) . . . . ?
C16 C15 C20 C19 3.7(4) . . . . ?
C14 C15 C20 C19 -169.8(3) . . . . ?
C18 C19 C20 C15 0.6(5) . . . . ?
N3 C19 C20 C15 179.0(3) . . . . ?
C18 C17 C21 C22 -106.2(3) . . . . ?
C16 C17 C21 C22 68.8(4) . . . . ?
C17 C21 C22 C27 53.7(3) . . . . ?
C17 C21 C22 C23 -124.6(3) . . . . ?
C27 C22 C23 O4 -179.7(2) . . . . ?
C21 C22 C23 O4 -1.4(4) . . . . ?
C27 C22 C23 C24 -2.8(4) . . . . ?
C21 C22 C23 C24 175.5(2) . . . . ?
O4 C23 C24 C25 -179.5(2) . . . . ?
C22 C23 C24 C25 3.6(4) . . . . ?
O4 C23 C24 C28 3.8(4) . . . . ?
C22 C23 C24 C28 -173.0(3) . . . . ?
C23 C24 C25 C26 -1.6(4) . . . . ?
C28 C24 C25 C26 175.1(3) . . . . ?
C24 C25 C26 C27 -1.1(4) . . . . ?
C24 C25 C26 N4 178.5(3) . . . . ?
C25 C26 C27 C22 1.9(4) . . . . ?
N4 C26 C27 C22 -177.6(3) . . . . ?
C23 C22 C27 C26 0.0(4) . . . . ?
C21 C22 C27 C26 -178.3(3) . . . . ?
C6 C1 C28 C24 105.2(3) . . . . ?
C2 C1 C28 C24 -70.4(4) . . . . ?
C25 C24 C28 C1 -54.8(4) . . . . ?
C23 C24 C28 C1 121.8(3) . . . . ?
O1 C29 C30 C31 -177.6(8) . . . . ?
O1 C29' C30' C31' -159.2(12) . . . . ?
O2 C33 C34 C35 72.1(4) . . . . ?
O3 C37 C38 C39 176.2(11) . . . . ?
O3 C37' C38' C39' -179.9(5) . . . . ?
O4 C41 C42 C43 -64.0(5) . . . . ?
C3 C2 O1 C29' 114.8(5) . . . . ?
C1 C2 O1 C29' -72.7(6) . . . . ?
C3 C2 O1 C29 72.5(5) . . . . ?
C1 C2 O1 C29 -115.0(4) . . . . ?
C30' C29' O1 C2 -93.1(8) . . . . ?
C30' C29' O1 C29 8.5(7) . . . . ?
C30 C29 O1 C2 94.5(6) . . . . ?
C30 C29 O1 C29' -1.4(8) . . . . ?
C8 C9 O2 C33 -85.4(3) . . . . ?
C10 C9 O2 C33 97.6(3) . . . . ?
C34 C33 O2 C9 -177.8(2) . . . . ?
C38 C37 O3 C16 100.8(8) . . . . ?
C38 C37 O3 C37' 21.3(9) . . . . ?
C17 C16 O3 C37 73.6(7) . . . . ?
C15 C16 O3 C37 -113.2(7) . . . . ?
C17 C16 O3 C37' 99.1(4) . . . . ?
C15 C16 O3 C37' -87.7(4) . . . . ?
C38' C37' O3 C37 -74.5(13) . . . . ?
C38' C37' O3 C16 174.7(4) . . . . ?
C24 C23 O4 C41 90.4(3) . . . . ?
C22 C23 O4 C41 -92.7(3) . . . . ?
C42 C41 O4 C23 -177.5(3) . . . . ?
C4 C5 N1 C32 29(16) . . . . ?
C6 C5 N1 C32 -150(16) . . . . ?
C11 C12 N2 C36 -12(6) . . . . ?
C13 C12 N2 C36 168(6) . . . . ?
C18 C19 N3 C40 140(10) . . . . ?
C20 C19 N3 C40 -39(10) . . . . ?
C27 C26 N4 C44 73(21) . . . . ?
C25 C26 N4 C44 -107(21) . . . . ?
C47 C46 O5 C45 178.8(8) . . . . ?
C48 C46 O5 C45 -54.6(9) . . . . ?
C49 C46 O5 C45 54.2(9) . . . . ?
C47' C46' O5' C45' -174.2(13) . . . . ?
C48' C46' O5' C45' -37.1(12) . . . . ?
C49' C46' O5' C45' 62.8(12) . . . . ?
